data_4073412
loop_
_publ_author_name
'Jaroschik, Florian'
'Nief, Fran\,cois'
'Le Goff, Xavier-Fr\'ed\'eric'
'Ricard, Louis'

_publ_section_title
;
 Synthesis and Reactivity of Organometallic Complexes of Divalent Thulium
 with Cyclopentadienyl and Phospholyl Ligands
;
_journal_issue 14
_journal_name_full Organometallics
_journal_page_first 3552
_journal_paper_doi 10.1021/om700316a
_journal_volume 26
_journal_year 2007
_chemical_formula_sum 'C28 H58 I Si6 Tm'
_chemical_formula_weight 859.11
_chemical_name_systematic
; 
 ? 
;
_space_group_IT_number 15
_symmetry_cell_setting monoclinic
_symmetry_space_group_name_Hall '-C 2yc'
_symmetry_space_group_name_H-M 'C 1 2/c 1'
_atom_sites_solution_hydrogens geom
_atom_sites_solution_primary direct
_atom_sites_solution_secondary difmap
_audit_creation_method SHELXL-97
_cell_angle_alpha 90.00
_cell_angle_beta 125.593(1)
_cell_angle_gamma 90.00
_cell_formula_units_Z 20
_cell_length_a 40.915(2)
_cell_length_b 18.358(1)
_cell_length_c 32.965(2)
_cell_measurement_reflns_used 19250
_cell_measurement_temperature 150.0(1)
_cell_measurement_theta_max 27.485
_cell_measurement_theta_min 2.910
_cell_volume 20134.6(19)
_computing_structure_refinement 'SHELXL-97 (Sheldrick, 1997)'
_computing_structure_solution 'SHELXS-97 (Sheldrick, 1990)'
_diffrn_ambient_temperature 150.0(1)
_diffrn_measured_fraction_theta_full .973
_diffrn_measured_fraction_theta_max .973
_diffrn_measurement_device_type KappaCCD
_diffrn_measurement_method 'phi and omega scans'
_diffrn_radiation_monochromator graphite
_diffrn_radiation_source 'fine-focus sealed tube'
_diffrn_radiation_type MoK\a
_diffrn_radiation_wavelength 0.71069
_diffrn_reflns_av_R_equivalents 0.0458
_diffrn_reflns_av_sigmaI/netI 0.0724
_diffrn_reflns_limit_h_max 51
_diffrn_reflns_limit_h_min -51
_diffrn_reflns_limit_k_max 21
_diffrn_reflns_limit_k_min -22
_diffrn_reflns_limit_l_max 41
_diffrn_reflns_limit_l_min -41
_diffrn_reflns_number 33924
_diffrn_reflns_theta_full 26.37
_diffrn_reflns_theta_max 26.37
_diffrn_reflns_theta_min 2.98
_exptl_absorpt_coefficient_mu 3.164
_exptl_absorpt_correction_T_max 0.7223
_exptl_absorpt_correction_T_min 0.5703
_exptl_absorpt_correction_type multi-scan
_exptl_crystal_colour yellow
_exptl_crystal_density_diffrn 1.417
_exptl_crystal_density_method 'not measured'
_exptl_crystal_description plate
_exptl_crystal_F_000 8640
_exptl_crystal_size_max 0.20
_exptl_crystal_size_mid 0.18
_exptl_crystal_size_min 0.11
_refine_diff_density_max 1.436
_refine_diff_density_min -1.438
_refine_diff_density_rms .132
_refine_ls_extinction_method none
_refine_ls_goodness_of_fit_ref 1.015
_refine_ls_hydrogen_treatment mixed
_refine_ls_matrix_type full
_refine_ls_number_parameters 857
_refine_ls_number_reflns 20023
_refine_ls_number_restraints 0
_refine_ls_restrained_S_all 1.015
_refine_ls_R_factor_all 0.0857
_refine_ls_R_factor_gt 0.0433
_refine_ls_shift/su_max 0.001
_refine_ls_shift/su_mean 0.000
_refine_ls_structure_factor_coef Fsqd
_refine_ls_weighting_details 'calc w=1/[\s^2^(Fo^2^)+(0.0518P)^2^+0.0000P] where P=(Fo^2^+2Fc^2^)/3'
_refine_ls_weighting_scheme calc
_refine_ls_wR_factor_gt 0.0980
_refine_ls_wR_factor_ref 0.1138
_reflns_number_gt 12878
_reflns_number_total 20023
_reflns_threshold_expression >2sigma(I)
_cod_data_source_file om700316a-file002.cif
_cod_data_source_block tmsi3i
_cod_depositor_comments
;
The following automatic conversions were performed:

'_symmetry_cell_setting' value 'Monoclinic' changed to 'monoclinic'
according to /home/saulius/struct/CIF-dictionaries/cif_core.dic
dictionary named 'cif_core.dic' version 2.4.1 from 2010-06-29.

Automatic conversion script
Id: cif_fix_values 1715 2011-07-08 13:25:40Z adriana 
;
_cod_original_cell_volume 20134.6(2)
_cod_original_sg_symbol_H-M 'C2/c     '
_cod_database_code 4073412

loop_
_symmetry_equiv_pos_as_xyz
'x, y, z'
'-x, y, -z+1/2'
'x+1/2, y+1/2, z'
'-x+1/2, y+1/2, -z+1/2'
'-x, -y, -z'
'x, -y, z-1/2'
'-x+1/2, -y+1/2, -z'
'x+1/2, -y+1/2, z-1/2'

loop_
_atom_site_label
_atom_site_type_symbol
_atom_site_fract_x
_atom_site_fract_y
_atom_site_fract_z
_atom_site_U_iso_or_equiv
_atom_site_adp_type
_atom_site_occupancy
_atom_site_symmetry_multiplicity
_atom_site_calc_flag
_atom_site_refinement_flags
Tm1 Tm 0.0000 0.57313(2) 0.2500 0.03249(10) Uani 1 2 d S
I1 I 0.0000 0.72945(4) 0.2500 0.05048(16) Uani 1 2 d S
Si1 Si 0.03875(5) 0.63683(11) 0.16631(6) 0.0456(5) Uani 1 1 d .
Si2 Si 0.01198(5) 0.42600(10) 0.16364(6) 0.0423(4) Uani 1 1 d .
Si3 Si 0.11436(4) 0.52493(11) 0.36528(6) 0.0400(4) Uani 1 1 d .
C1 C 0.04361(15) 0.5735(3) 0.2147(2) 0.0350(14) Uani 1 1 d .
C2 C 0.03115(15) 0.4987(3) 0.2125(2) 0.0370(14) Uani 1 1 d .
C3 C 0.05072(15) 0.4762(3) 0.26304(19) 0.0349(14) Uani 1 1 d .
H3 H 0.0478 0.4293 0.2727 0.042 Uiso 1 1 calc R
C4 C 0.07488(15) 0.5318(4) 0.2969(2) 0.0391(14) Uani 1 1 d .
C5 C 0.06978(15) 0.5917(4) 0.2659(2) 0.0375(14) Uani 1 1 d .
H5 H 0.0823 0.6378 0.2782 0.045 Uiso 1 1 calc R
C6 C -0.01321(18) 0.6707(4) 0.1194(2) 0.0559(18) Uani 1 1 d .
H6A H -0.0225 0.6985 0.1364 0.084 Uiso 1 1 calc R
H6B H -0.0312 0.6293 0.1019 0.084 Uiso 1 1 calc R
H6C H -0.0133 0.7022 0.0954 0.084 Uiso 1 1 calc R
C7 C 0.0561(2) 0.5910(4) 0.1314(3) 0.070(2) Uani 1 1 d .
H7A H 0.0540 0.6251 0.1071 0.105 Uiso 1 1 calc R
H7B H 0.0393 0.5483 0.1139 0.105 Uiso 1 1 calc R
H7C H 0.0842 0.5758 0.1548 0.105 Uiso 1 1 calc R
C8 C 0.07148(18) 0.7173(4) 0.1995(2) 0.0586(19) Uani 1 1 d .
H8A H 0.0681 0.7526 0.1750 0.088 Uiso 1 1 calc R
H8B H 0.0996 0.7017 0.2210 0.088 Uiso 1 1 calc R
H8C H 0.0639 0.7400 0.2198 0.088 Uiso 1 1 calc R
C9 C 0.05686(19) 0.3945(4) 0.1663(3) 0.060(2) Uani 1 1 d .
H9A H 0.0485 0.3578 0.1404 0.090 Uiso 1 1 calc R
H9B H 0.0767 0.3732 0.1992 0.090 Uiso 1 1 calc R
H9C H 0.0689 0.4361 0.1608 0.090 Uiso 1 1 calc R
C10 C -0.02867(19) 0.4534(4) 0.0988(2) 0.061(2) Uani 1 1 d .
H10A H -0.0342 0.4134 0.0760 0.091 Uiso 1 1 calc R
H10B H -0.0202 0.4966 0.0897 0.091 Uiso 1 1 calc R
H10C H -0.0531 0.4646 0.0967 0.091 Uiso 1 1 calc R
C11 C -0.00532(17) 0.3480(4) 0.1820(2) 0.0486(17) Uani 1 1 d .
H11A H -0.0247 0.3650 0.1883 0.073 Uiso 1 1 calc R
H11B H 0.0177 0.3257 0.2124 0.073 Uiso 1 1 calc R
H11C H -0.0181 0.3118 0.1551 0.073 Uiso 1 1 calc R
C12 C 0.16264(18) 0.5578(5) 0.3787(3) 0.075(2) Uani 1 1 d .
H12A H 0.1837 0.5541 0.4146 0.112 Uiso 1 1 calc R
H12B H 0.1598 0.6087 0.3682 0.112 Uiso 1 1 calc R
H12C H 0.1699 0.5279 0.3605 0.112 Uiso 1 1 calc R
C13 C 0.1024(2) 0.5831(4) 0.4014(3) 0.074(2) Uani 1 1 d .
H13A H 0.0792 0.5628 0.3990 0.112 Uiso 1 1 calc R
H13B H 0.0962 0.6326 0.3878 0.112 Uiso 1 1 calc R
H13C H 0.1256 0.5844 0.4365 0.112 Uiso 1 1 calc R
C14 C 0.11975(18) 0.4272(4) 0.3822(2) 0.0515(17) Uani 1 1 d .
H14A H 0.0964 0.4114 0.3812 0.077 Uiso 1 1 calc R
H14B H 0.1443 0.4201 0.4159 0.077 Uiso 1 1 calc R
H14C H 0.1214 0.3984 0.3585 0.077 Uiso 1 1 calc R
Tm2 Tm 0.089345(7) 0.097843(15) 0.442940(9) 0.03334(8) Uani 1 1 d .
I2 I 0.100930(12) 0.25370(2) 0.449538(15) 0.04653(12) Uani 1 1 d .
Si4 Si 0.15315(5) 0.16894(11) 0.39000(7) 0.0498(5) Uani 1 1 d .
Si5 Si 0.20788(5) 0.06424(12) 0.51943(6) 0.0489(5) Uani 1 1 d .
Si6 Si 0.07007(5) -0.09356(10) 0.35932(6) 0.0397(4) Uani 1 1 d .
Si7 Si 0.08032(5) 0.16414(11) 0.55305(6) 0.0420(4) Uani 1 1 d .
Si8 Si 0.08520(5) -0.04662(11) 0.53252(6) 0.0418(4) Uani 1 1 d .
Si9 Si -0.02616(4) 0.10103(11) 0.34186(6) 0.0386(4) Uani 1 1 d .
C15 C 0.13610(16) 0.0954(3) 0.4136(2) 0.0372(14) Uani 1 1 d .
C16 C 0.15641(15) 0.0537(3) 0.4595(2) 0.0374(15) Uani 1 1 d .
C17 C 0.13284(15) -0.0103(4) 0.4486(2) 0.0405(15) Uani 1 1 d .
H17 H 0.1392 -0.0475 0.4721 0.049 Uiso 1 1 calc R
C18 C 0.09890(14) -0.0114(3) 0.39821(19) 0.0331(14) Uani 1 1 d .
C19 C 0.10153(15) 0.0552(3) 0.37747(19) 0.0348(14) Uani 1 1 d .
H19 H 0.0826 0.0702 0.3439 0.042 Uiso 1 1 calc R
C20 C 0.1788(3) 0.1186(5) 0.3661(3) 0.086(3) Uani 1 1 d .
H20A H 0.1866 0.1531 0.3505 0.128 Uiso 1 1 calc R
H20B H 0.1603 0.0824 0.3414 0.128 Uiso 1 1 calc R
H20C H 0.2027 0.0940 0.3939 0.128 Uiso 1 1 calc R
C21 C 0.1087(2) 0.2162(4) 0.3364(2) 0.063(2) Uani 1 1 d .
H21A H 0.0925 0.2365 0.3468 0.095 Uiso 1 1 calc R
H21B H 0.0925 0.1814 0.3092 0.095 Uiso 1 1 calc R
H21C H 0.1176 0.2556 0.3250 0.095 Uiso 1 1 calc R
C22 C 0.18775(18) 0.2393(4) 0.4359(3) 0.062(2) Uani 1 1 d .
H22A H 0.1758 0.2609 0.4516 0.093 Uiso 1 1 calc R
H22B H 0.1922 0.2773 0.4188 0.093 Uiso 1 1 calc R
H22C H 0.2135 0.2166 0.4616 0.093 Uiso 1 1 calc R
C23 C 0.24713(17) 0.0709(4) 0.5073(3) 0.062(2) Uani 1 1 d .
H23A H 0.2738 0.0714 0.5392 0.093 Uiso 1 1 calc R
H23B H 0.2432 0.1158 0.4890 0.093 Uiso 1 1 calc R
H23C H 0.2449 0.0288 0.4875 0.093 Uiso 1 1 calc R
C24 C 0.2103(2) 0.1447(5) 0.5547(3) 0.086(3) Uani 1 1 d .
H24A H 0.1933 0.1366 0.5663 0.128 Uiso 1 1 calc R
H24B H 0.2007 0.1877 0.5331 0.128 Uiso 1 1 calc R
H24C H 0.2381 0.1526 0.5835 0.128 Uiso 1 1 calc R
C25 C 0.21873(17) -0.0210(5) 0.5565(2) 0.069(2) Uani 1 1 d .
H25A H 0.2459 -0.0184 0.5874 0.103 Uiso 1 1 calc R
H25B H 0.2167 -0.0631 0.5369 0.103 Uiso 1 1 calc R
H25C H 0.1992 -0.0259 0.5645 0.103 Uiso 1 1 calc R
C26 C 0.05846(18) -0.0748(4) 0.2965(2) 0.0518(18) Uani 1 1 d .
H26A H 0.0480 -0.1191 0.2762 0.078 Uiso 1 1 calc R
H26B H 0.0830 -0.0594 0.3003 0.078 Uiso 1 1 calc R
H26C H 0.0383 -0.0361 0.2802 0.078 Uiso 1 1 calc R
C27 C 0.02232(17) -0.1171(4) 0.3515(2) 0.0485(17) Uani 1 1 d .
H27A H 0.0040 -0.0753 0.3374 0.073 Uiso 1 1 calc R
H27B H 0.0282 -0.1296 0.3840 0.073 Uiso 1 1 calc R
H27C H 0.0097 -0.1589 0.3289 0.073 Uiso 1 1 calc R
C28 C 0.10494(19) -0.1733(4) 0.3882(3) 0.063(2) Uani 1 1 d .
H28A H 0.1106 -0.1837 0.4209 0.095 Uiso 1 1 calc R
H28B H 0.1301 -0.1620 0.3922 0.095 Uiso 1 1 calc R
H28C H 0.0924 -0.2160 0.3665 0.095 Uiso 1 1 calc R
C29 C 0.05930(15) 0.1076(3) 0.49507(19) 0.0337(14) Uani 1 1 d .
C30 C 0.06162(15) 0.0307(3) 0.4868(2) 0.0350(14) Uani 1 1 d .
C31 C 0.03469(15) 0.0185(4) 0.43494(19) 0.0363(14) Uani 1 1 d .
H31 H 0.0304 -0.0273 0.4192 0.044 Uiso 1 1 calc R
C32 C 0.01482(15) 0.0843(4) 0.4095(2) 0.0373(15) Uani 1 1 d .
C33 C 0.03084(15) 0.1371(3) 0.44785(19) 0.0341(14) Uani 1 1 d .
H33 H 0.0232 0.1870 0.4422 0.041 Uiso 1 1 calc R
C34 C 0.13512(16) 0.1785(4) 0.5902(2) 0.0558(19) Uani 1 1 d .
H34A H 0.1415 0.2108 0.5720 0.084 Uiso 1 1 calc R
H34B H 0.1486 0.1316 0.5960 0.084 Uiso 1 1 calc R
H34C H 0.1444 0.2007 0.6222 0.084 Uiso 1 1 calc R
C35 C 0.05551(17) 0.2540(4) 0.5338(2) 0.0554(19) Uani 1 1 d .
H35A H 0.0679 0.2862 0.5630 0.083 Uiso 1 1 calc R
H35B H 0.0269 0.2483 0.5194 0.083 Uiso 1 1 calc R
H35C H 0.0585 0.2754 0.5089 0.083 Uiso 1 1 calc R
C36 C 0.06775(19) 0.1222(4) 0.5941(2) 0.060(2) Uani 1 1 d .
H36A H 0.0814 0.0750 0.6064 0.090 Uiso 1 1 calc R
H36B H 0.0386 0.1150 0.5750 0.090 Uiso 1 1 calc R
H36C H 0.0767 0.1545 0.6225 0.090 Uiso 1 1 calc R
C37 C 0.13571(17) -0.0244(4) 0.5896(2) 0.064(2) Uani 1 1 d .
H37A H 0.1535 -0.0096 0.5802 0.096 Uiso 1 1 calc R
H37B H 0.1469 -0.0673 0.6112 0.096 Uiso 1 1 calc R
H37C H 0.1334 0.0156 0.6074 0.096 Uiso 1 1 calc R
C38 C 0.04977(19) -0.0720(4) 0.5488(3) 0.0571(19) Uani 1 1 d .
H38A H 0.0621 -0.1096 0.5748 0.086 Uiso 1 1 calc R
H38B H 0.0247 -0.0908 0.5191 0.086 Uiso 1 1 calc R
H38C H 0.0439 -0.0289 0.5611 0.086 Uiso 1 1 calc R
C39 C 0.0894(2) -0.1269(4) 0.5018(3) 0.0586(19) Uani 1 1 d .
H39A H 0.1052 -0.1140 0.4891 0.088 Uiso 1 1 calc R
H39B H 0.0624 -0.1425 0.4739 0.088 Uiso 1 1 calc R
H39C H 0.1027 -0.1667 0.5259 0.088 Uiso 1 1 calc R
C40 C -0.06507(17) 0.0278(4) 0.3162(2) 0.0578(19) Uani 1 1 d .
H40A H -0.0776 0.0279 0.3341 0.087 Uiso 1 1 calc R
H40B H -0.0524 -0.0196 0.3205 0.087 Uiso 1 1 calc R
H40C H -0.0856 0.0366 0.2807 0.087 Uiso 1 1 calc R
C41 C -0.00517(18) 0.1070(4) 0.3044(2) 0.0553(19) Uani 1 1 d .
H41A H -0.0262 0.1234 0.2705 0.083 Uiso 1 1 calc R
H41B H 0.0045 0.0589 0.3029 0.083 Uiso 1 1 calc R
H41C H 0.0172 0.1417 0.3201 0.083 Uiso 1 1 calc R
C42 C -0.04977(18) 0.1899(4) 0.3371(2) 0.0554(18) Uani 1 1 d .
H42A H -0.0634 0.1866 0.3535 0.083 Uiso 1 1 calc R
H42B H -0.0694 0.2023 0.3018 0.083 Uiso 1 1 calc R
H42C H -0.0290 0.2277 0.3533 0.083 Uiso 1 1 calc R
Tm3 Tm 0.194922(7) 0.373991(16) 0.152208(9) 0.03644(8) Uani 1 1 d .
I3 I 0.202128(13) 0.21710(3) 0.151050(18) 0.06244(14) Uani 1 1 d .
Si10 Si 0.25103(6) 0.30640(13) 0.08792(8) 0.0633(6) Uani 1 1 d .
Si11 Si 0.31429(5) 0.39280(12) 0.22389(7) 0.0502(5) Uani 1 1 d .
Si12 Si 0.17938(5) 0.57199(10) 0.07750(6) 0.0418(4) Uani 1 1 d .
Si13 Si 0.19534(5) 0.31171(12) 0.26838(6) 0.0542(5) Uani 1 1 d .
Si14 Si 0.19411(5) 0.52224(12) 0.24524(6) 0.0510(5) Uani 1 1 d .
Si15 Si 0.08190(4) 0.36798(11) 0.05756(6) 0.0428(4) Uani 1 1 d .
C43 C 0.23925(16) 0.3776(3) 0.1187(2) 0.0387(15) Uani 1 1 d .
C44 C 0.26207(15) 0.4126(4) 0.1669(2) 0.0422(16) Uani 1 1 d .
C45 C 0.24133(15) 0.4775(3) 0.1619(2) 0.0373(14) Uani 1 1 d .
H45 H 0.2499 0.5111 0.1883 0.045 Uiso 1 1 calc R
C46 C 0.20634(15) 0.4863(3) 0.11276(19) 0.0346(14) Uani 1 1 d .
C47 C 0.20582(16) 0.4227(3) 0.0865(2) 0.0390(15) Uani 1 1 d .
H47 H 0.1858 0.4127 0.0522 0.047 Uiso 1 1 calc R
C48 C 0.2735(3) 0.3595(5) 0.0604(3) 0.094(3) Uani 1 1 d .
H48A H 0.2536 0.3942 0.0357 0.141 Uiso 1 1 calc R
H48B H 0.2812 0.3257 0.0443 0.141 Uiso 1 1 calc R
H48C H 0.2973 0.3859 0.0870 0.141 Uiso 1 1 calc R
C49 C 0.2030(2) 0.2641(5) 0.0345(3) 0.079(2) Uani 1 1 d .
H49A H 0.1858 0.3019 0.0102 0.119 Uiso 1 1 calc R
H49B H 0.1889 0.2410 0.0470 0.119 Uiso 1 1 calc R
H49C H 0.2092 0.2274 0.0183 0.119 Uiso 1 1 calc R
C50 C 0.2857(2) 0.2316(5) 0.1286(3) 0.086(3) Uani 1 1 d .
H50A H 0.2904 0.1990 0.1089 0.129 Uiso 1 1 calc R
H50B H 0.2737 0.2040 0.1422 0.129 Uiso 1 1 calc R
H50C H 0.3114 0.2525 0.1560 0.129 Uiso 1 1 calc R
C51 C 0.35022(18) 0.3993(4) 0.2067(3) 0.066(2) Uani 1 1 d .
H51A H 0.3482 0.4476 0.1929 0.099 Uiso 1 1 calc R
H51B H 0.3437 0.3620 0.1818 0.099 Uiso 1 1 calc R
H51C H 0.3777 0.3916 0.2365 0.099 Uiso 1 1 calc R
C52 C 0.3192(2) 0.3019(5) 0.2525(3) 0.082(3) Uani 1 1 d .
H52A H 0.3474 0.2932 0.2799 0.123 Uiso 1 1 calc R
H52B H 0.3099 0.2638 0.2272 0.123 Uiso 1 1 calc R
H52C H 0.3028 0.3010 0.2653 0.123 Uiso 1 1 calc R
C53 C 0.32808(19) 0.4647(5) 0.2715(2) 0.077(3) Uani 1 1 d .
H53A H 0.3245 0.5129 0.2566 0.116 Uiso 1 1 calc R
H53B H 0.3562 0.4585 0.2999 0.116 Uiso 1 1 calc R
H53C H 0.3108 0.4604 0.2829 0.116 Uiso 1 1 calc R
C54 C 0.1702(2) 0.5618(5) 0.0154(2) 0.074(2) Uani 1 1 d .
H54A H 0.1626 0.6090 -0.0016 0.111 Uiso 1 1 calc R
H54B H 0.1485 0.5267 -0.0047 0.111 Uiso 1 1 calc R
H54C H 0.1948 0.5443 0.0199 0.111 Uiso 1 1 calc R
C55 C 0.12988(19) 0.5923(4) 0.0649(3) 0.063(2) Uani 1 1 d .
H55A H 0.1337 0.6072 0.0960 0.095 Uiso 1 1 calc R
H55B H 0.1129 0.5487 0.0517 0.095 Uiso 1 1 calc R
H55C H 0.1169 0.6318 0.0404 0.095 Uiso 1 1 calc R
C56 C 0.2136(2) 0.6493(4) 0.1113(3) 0.073(2) Uani 1 1 d .
H56A H 0.2014 0.6941 0.0919 0.109 Uiso 1 1 calc R
H56B H 0.2392 0.6404 0.1159 0.109 Uiso 1 1 calc R
H56C H 0.2184 0.6544 0.1439 0.109 Uiso 1 1 calc R
C57 C 0.16970(17) 0.3662(4) 0.2097(2) 0.0433(16) Uani 1 1 d .
C58 C 0.17148(15) 0.4429(4) 0.2008(2) 0.0406(16) Uani 1 1 d .
C59 C 0.14213(15) 0.4542(4) 0.1484(2) 0.0394(15) Uani 1 1 d .
H59 H 0.1365 0.4997 0.1319 0.047 Uiso 1 1 calc R
C60 C 0.12265(15) 0.3876(4) 0.1247(2) 0.0377(15) Uani 1 1 d .
C61 C 0.13951(15) 0.3358(4) 0.16294(19) 0.0386(15) Uani 1 1 d .
H61 H 0.1316 0.2861 0.1580 0.046 Uiso 1 1 calc R
C62 C 0.25050(17) 0.3064(4) 0.2988(2) 0.063(2) Uani 1 1 d .
H62A H 0.2561 0.2666 0.2840 0.095 Uiso 1 1 calc R
H62B H 0.2645 0.2974 0.3346 0.095 Uiso 1 1 calc R
H62C H 0.2599 0.3525 0.2939 0.095 Uiso 1 1 calc R
C63 C 0.1747(2) 0.2176(5) 0.2524(3) 0.078(3) Uani 1 1 d .
H63A H 0.1462 0.2187 0.2394 0.117 Uiso 1 1 calc R
H63B H 0.1896 0.1870 0.2823 0.117 Uiso 1 1 calc R
H63C H 0.1774 0.1975 0.2269 0.117 Uiso 1 1 calc R
C64 C 0.1847(2) 0.3506(5) 0.3121(2) 0.079(3) Uani 1 1 d .
H64A H 0.1990 0.3969 0.3256 0.118 Uiso 1 1 calc R
H64B H 0.1938 0.3163 0.3396 0.118 Uiso 1 1 calc R
H64C H 0.1558 0.3589 0.2941 0.118 Uiso 1 1 calc R
C65 C 0.24617(18) 0.5058(4) 0.3022(2) 0.062(2) Uani 1 1 d .
H65A H 0.2569 0.5509 0.3216 0.093 Uiso 1 1 calc R
H65B H 0.2634 0.4898 0.2923 0.093 Uiso 1 1 calc R
H65C H 0.2455 0.4679 0.3227 0.093 Uiso 1 1 calc R
C66 C 0.1605(2) 0.5440(5) 0.2645(3) 0.079(3) Uani 1 1 d .
H66A H 0.1330 0.5511 0.2347 0.118 Uiso 1 1 calc R
H66B H 0.1698 0.5887 0.2845 0.118 Uiso 1 1 calc R
H66C H 0.1609 0.5037 0.2843 0.118 Uiso 1 1 calc R
C67 C 0.1962(2) 0.6043(4) 0.2135(3) 0.074(2) Uani 1 1 d .
H67A H 0.1688 0.6201 0.1872 0.111 Uiso 1 1 calc R
H67B H 0.2105 0.5923 0.1987 0.111 Uiso 1 1 calc R
H67C H 0.2104 0.6436 0.2378 0.111 Uiso 1 1 calc R
C68 C 0.04134(18) 0.4365(4) 0.0301(2) 0.066(2) Uani 1 1 d .
H68A H 0.0286 0.4355 0.0477 0.099 Uiso 1 1 calc R
H68B H 0.0213 0.4255 -0.0052 0.099 Uiso 1 1 calc R
H68C H 0.0526 0.4850 0.0334 0.099 Uiso 1 1 calc R
C69 C 0.10396(18) 0.3646(4) 0.0212(2) 0.060(2) Uani 1 1 d .
H69A H 0.0831 0.3508 -0.0134 0.090 Uiso 1 1 calc R
H69B H 0.1257 0.3285 0.0362 0.090 Uiso 1 1 calc R
H69C H 0.1147 0.4126 0.0218 0.090 Uiso 1 1 calc R
C70 C 0.06174(18) 0.2764(4) 0.0555(2) 0.0588(19) Uani 1 1 d .
H70A H 0.0484 0.2781 0.0724 0.088 Uiso 1 1 calc R
H70B H 0.0839 0.2411 0.0724 0.088 Uiso 1 1 calc R
H70C H 0.0423 0.2616 0.0207 0.088 Uiso 1 1 calc R

loop_
_atom_site_aniso_label
_atom_site_aniso_U_11
_atom_site_aniso_U_22
_atom_site_aniso_U_33
_atom_site_aniso_U_23
_atom_site_aniso_U_13
_atom_site_aniso_U_12
Tm1 0.03806(18) 0.0247(2) 0.0344(2) 0.000 0.02092(16) 0.000
I1 0.0783(4) 0.0245(4) 0.0586(4) 0.000 0.0455(3) 0.000
Si1 0.0502(9) 0.0450(13) 0.0442(10) 0.0092(9) 0.0289(9) -0.0039(9)
Si2 0.0484(9) 0.0387(12) 0.0478(10) -0.0059(9) 0.0324(8) -0.0028(8)
Si3 0.0396(8) 0.0397(12) 0.0378(9) 0.0034(8) 0.0209(8) 0.0011(8)
C1 0.035(3) 0.026(4) 0.045(3) 0.005(3) 0.024(3) 0.001(3)
C2 0.036(3) 0.032(4) 0.050(4) -0.001(3) 0.029(3) 0.002(3)
C3 0.038(3) 0.029(4) 0.043(3) 0.012(3) 0.026(3) 0.007(3)
C4 0.035(3) 0.034(4) 0.046(3) -0.001(3) 0.022(3) -0.001(3)
C5 0.036(3) 0.033(4) 0.044(3) 0.004(3) 0.024(3) -0.001(3)
C6 0.064(4) 0.047(5) 0.048(4) 0.004(4) 0.028(3) -0.002(4)
C7 0.091(5) 0.071(6) 0.077(5) 0.011(5) 0.065(5) -0.002(5)
C8 0.059(4) 0.056(5) 0.059(4) 0.008(4) 0.033(4) -0.013(4)
C9 0.070(4) 0.054(5) 0.085(5) -0.008(4) 0.062(4) -0.002(4)
C10 0.067(4) 0.066(6) 0.045(4) -0.005(4) 0.030(4) -0.004(4)
C11 0.049(3) 0.045(5) 0.057(4) -0.011(4) 0.034(3) -0.006(3)
C12 0.048(4) 0.093(7) 0.061(5) 0.016(5) 0.019(4) -0.016(4)
C13 0.109(6) 0.053(6) 0.074(5) -0.004(4) 0.061(5) 0.005(5)
C14 0.061(4) 0.037(5) 0.045(4) 0.007(3) 0.024(3) 0.003(3)
Tm2 0.03662(13) 0.02921(18) 0.03744(14) -0.00105(12) 0.02339(12) -0.00286(12)
I2 0.0591(2) 0.0296(3) 0.0574(3) -0.0017(2) 0.0377(2) -0.0059(2)
Si4 0.0630(10) 0.0436(14) 0.0604(11) -0.0022(10) 0.0458(10) -0.0123(10)
Si5 0.0325(8) 0.0591(15) 0.0487(10) -0.0064(10) 0.0200(8) 0.0005(9)
Si6 0.0452(9) 0.0320(11) 0.0452(9) -0.0059(8) 0.0283(8) -0.0047(8)
Si7 0.0404(8) 0.0476(13) 0.0394(9) -0.0138(9) 0.0241(8) -0.0067(8)
Si8 0.0486(9) 0.0412(13) 0.0431(9) 0.0069(9) 0.0310(8) 0.0046(9)
Si9 0.0345(8) 0.0437(12) 0.0343(9) 0.0000(8) 0.0181(7) -0.0014(8)
C15 0.040(3) 0.030(4) 0.048(4) -0.004(3) 0.029(3) -0.005(3)
C16 0.034(3) 0.041(4) 0.043(3) -0.004(3) 0.026(3) -0.003(3)
C17 0.042(3) 0.045(5) 0.045(4) 0.004(3) 0.031(3) 0.008(3)
C18 0.033(3) 0.030(4) 0.039(3) -0.003(3) 0.022(3) -0.003(3)
C19 0.039(3) 0.038(4) 0.030(3) 0.001(3) 0.021(3) -0.001(3)
C20 0.122(7) 0.072(7) 0.122(7) 0.001(6) 0.105(6) -0.011(5)
C21 0.094(5) 0.048(5) 0.054(4) 0.001(4) 0.046(4) -0.017(4)
C22 0.057(4) 0.053(5) 0.083(5) -0.006(4) 0.045(4) -0.023(4)
C23 0.044(3) 0.055(6) 0.089(5) 0.005(4) 0.040(4) 0.001(3)
C24 0.053(4) 0.106(8) 0.060(5) -0.033(5) 0.011(4) 0.010(5)
C25 0.038(3) 0.107(8) 0.045(4) 0.024(4) 0.015(3) 0.009(4)
C26 0.058(4) 0.050(5) 0.056(4) -0.010(4) 0.039(3) -0.012(3)
C27 0.058(4) 0.041(5) 0.058(4) -0.015(3) 0.040(3) -0.015(3)
C28 0.062(4) 0.038(5) 0.077(5) -0.005(4) 0.034(4) 0.008(4)
C29 0.031(3) 0.036(4) 0.034(3) 0.003(3) 0.020(3) -0.005(3)
C30 0.038(3) 0.033(4) 0.041(3) 0.000(3) 0.026(3) -0.005(3)
C31 0.039(3) 0.037(4) 0.037(3) -0.003(3) 0.024(3) -0.004(3)
C32 0.033(3) 0.040(4) 0.044(3) -0.003(3) 0.025(3) -0.006(3)
C33 0.040(3) 0.030(4) 0.037(3) 0.002(3) 0.026(3) -0.002(3)
C34 0.047(3) 0.061(6) 0.047(4) -0.006(4) 0.021(3) -0.006(4)
C35 0.050(3) 0.052(5) 0.063(4) -0.019(4) 0.032(3) -0.006(3)
C36 0.067(4) 0.070(6) 0.052(4) -0.012(4) 0.040(4) -0.010(4)
C37 0.052(4) 0.065(6) 0.050(4) 0.013(4) 0.016(3) 0.015(4)
C38 0.070(4) 0.049(5) 0.075(5) 0.009(4) 0.055(4) 0.001(4)
C39 0.092(5) 0.037(5) 0.079(5) 0.016(4) 0.068(5) 0.010(4)
C40 0.045(3) 0.061(6) 0.052(4) -0.010(4) 0.020(3) -0.019(3)
C41 0.059(4) 0.068(6) 0.041(4) 0.008(4) 0.030(3) 0.016(4)
C42 0.054(4) 0.055(5) 0.057(4) 0.005(4) 0.031(3) 0.005(4)
Tm3 0.03678(13) 0.03038(19) 0.04226(15) 0.00207(13) 0.02305(12) 0.00241(12)
I3 0.0659(3) 0.0314(3) 0.0878(4) 0.0041(3) 0.0434(3) 0.0038(2)
Si10 0.0727(12) 0.0548(15) 0.0778(14) -0.0065(12) 0.0524(12) 0.0152(11)
Si11 0.0320(8) 0.0618(15) 0.0520(11) 0.0117(10) 0.0217(8) 0.0039(9)
Si12 0.0492(9) 0.0339(12) 0.0445(10) 0.0068(9) 0.0286(8) 0.0077(8)
Si13 0.0459(9) 0.0656(16) 0.0386(10) 0.0152(10) 0.0175(8) -0.0074(10)
Si14 0.0596(10) 0.0530(15) 0.0405(10) -0.0075(9) 0.0291(9) 0.0033(10)
Si15 0.0346(8) 0.0545(14) 0.0343(9) 0.0020(9) 0.0172(7) 0.0045(8)
C43 0.041(3) 0.034(4) 0.049(4) 0.003(3) 0.030(3) 0.004(3)
C44 0.033(3) 0.041(5) 0.051(4) 0.011(3) 0.024(3) 0.004(3)
C45 0.039(3) 0.033(4) 0.040(3) -0.005(3) 0.023(3) -0.010(3)
C46 0.038(3) 0.029(4) 0.034(3) 0.003(3) 0.020(3) 0.000(3)
C47 0.040(3) 0.041(4) 0.039(3) 0.001(3) 0.025(3) 0.005(3)
C48 0.115(6) 0.103(8) 0.118(7) -0.006(6) 0.099(6) 0.015(6)
C49 0.099(6) 0.065(6) 0.073(5) -0.016(5) 0.050(5) 0.016(5)
C50 0.087(5) 0.057(6) 0.119(7) -0.010(5) 0.062(5) 0.027(5)
C51 0.047(4) 0.074(6) 0.080(5) 0.011(5) 0.039(4) 0.002(4)
C52 0.060(4) 0.090(7) 0.092(6) 0.035(5) 0.042(4) 0.028(5)
C53 0.045(4) 0.111(8) 0.055(4) -0.010(5) 0.017(4) 0.003(4)
C54 0.105(6) 0.076(7) 0.063(5) 0.025(4) 0.062(5) 0.037(5)
C55 0.074(4) 0.056(5) 0.073(5) 0.033(4) 0.050(4) 0.030(4)
C56 0.073(5) 0.039(5) 0.078(5) 0.010(4) 0.028(4) -0.004(4)
C57 0.044(3) 0.047(5) 0.042(4) 0.001(3) 0.026(3) -0.001(3)
C58 0.036(3) 0.051(5) 0.037(3) -0.001(3) 0.023(3) 0.002(3)
C59 0.040(3) 0.045(5) 0.039(3) 0.005(3) 0.027(3) 0.006(3)
C60 0.034(3) 0.043(5) 0.038(3) 0.002(3) 0.023(3) 0.004(3)
C61 0.034(3) 0.042(4) 0.038(3) 0.008(3) 0.019(3) 0.004(3)
C62 0.052(4) 0.051(5) 0.060(4) 0.016(4) 0.018(3) 0.002(4)
C63 0.072(5) 0.076(7) 0.059(5) 0.019(5) 0.022(4) -0.020(5)
C64 0.064(4) 0.125(8) 0.047(4) 0.017(5) 0.032(4) -0.008(5)
C65 0.066(4) 0.053(5) 0.058(4) -0.018(4) 0.030(4) -0.015(4)
C66 0.087(5) 0.100(8) 0.068(5) -0.008(5) 0.056(5) 0.018(5)
C67 0.127(7) 0.045(5) 0.070(5) -0.004(4) 0.069(5) 0.003(5)
C68 0.049(4) 0.075(6) 0.052(4) 0.009(4) 0.018(3) 0.012(4)
C69 0.053(4) 0.083(6) 0.042(4) -0.007(4) 0.026(3) -0.003(4)
C70 0.054(4) 0.062(6) 0.059(4) -0.005(4) 0.032(4) -0.009(4)

loop_
_atom_type_symbol
_atom_type_description
_atom_type_scat_dispersion_real
_atom_type_scat_dispersion_imag
_atom_type_scat_source
C C .0033 .0016 'International Tables Vol C Tables 4.2.6.8 and 6.1.1.4'
H H .0000 .0000 'International Tables Vol C Tables 4.2.6.8 and 6.1.1.4'
I I -.4742 1.8119 'International Tables Vol C Tables 4.2.6.8 and 6.1.1.4'
Si Si .0817 .0704 'International Tables Vol C Tables 4.2.6.8 and 6.1.1.4'
Tm Tm -.3139 5.2483 'International Tables Vol C Tables 4.2.6.8 and 6.1.1.4'

loop_
_geom_angle_atom_site_label_1
_geom_angle_atom_site_label_2
_geom_angle_atom_site_label_3
_geom_angle
_geom_angle_site_symmetry_1
_geom_angle_site_symmetry_3
C3 Tm1 C3 92.5(3) 2 .
C3 Tm1 C5 51.30(19) 2 2
C3 Tm1 C5 143.74(19) . 2
C3 Tm1 C5 143.74(19) 2 .
C3 Tm1 C5 51.30(19) . .
C5 Tm1 C5 165.0(3) 2 .
C3 Tm1 C4 31.47(17) 2 2
C3 Tm1 C4 116.9(2) . 2
C5 Tm1 C4 31.79(17) 2 2
C5 Tm1 C4 157.80(17) . 2
C3 Tm1 C4 116.9(2) 2 .
C3 Tm1 C4 31.46(17) . .
C5 Tm1 C4 157.80(17) 2 .
C5 Tm1 C4 31.80(17) . .
C4 Tm1 C4 146.3(3) 2 .
C3 Tm1 C2 31.91(16) 2 2
C3 Tm1 C2 97.32(17) . 2
C5 Tm1 C2 52.14(18) 2 2
C5 Tm1 C2 138.62(17) . 2
C4 Tm1 C2 53.33(17) 2 2
C4 Tm1 C2 107.13(17) . 2
C3 Tm1 C2 97.32(17) 2 .
C3 Tm1 C2 31.91(16) . .
C5 Tm1 C2 138.61(17) 2 .
C5 Tm1 C2 52.14(18) . .
C4 Tm1 C2 107.13(17) 2 .
C4 Tm1 C2 53.33(17) . .
C2 Tm1 C2 117.1(3) 2 .
C3 Tm1 C1 52.30(17) 2 2
C3 Tm1 C1 127.95(18) . 2
C5 Tm1 C1 31.33(16) 2 2
C5 Tm1 C1 148.60(16) . 2
C4 Tm1 C1 53.19(17) 2 2
C4 Tm1 C1 126.92(17) . 2
C2 Tm1 C1 32.05(18) 2 2
C2 Tm1 C1 148.24(19) . 2
C3 Tm1 C1 127.95(18) 2 .
C3 Tm1 C1 52.30(17) . .
C5 Tm1 C1 148.60(16) 2 .
C5 Tm1 C1 31.32(16) . .
C4 Tm1 C1 126.92(17) 2 .
C4 Tm1 C1 53.18(17) . .
C2 Tm1 C1 148.24(19) 2 .
C2 Tm1 C1 32.05(18) . .
C1 Tm1 C1 179.7(3) 2 .
C3 Tm1 I1 133.76(13) 2 .
C3 Tm1 I1 133.76(13) . .
C5 Tm1 I1 82.48(14) 2 .
C5 Tm1 I1 82.48(14) . .
C4 Tm1 I1 106.86(14) 2 .
C4 Tm1 I1 106.86(14) . .
C2 Tm1 I1 121.44(13) 2 .
C2 Tm1 I1 121.44(13) . .
C1 Tm1 I1 89.85(13) 2 .
C1 Tm1 I1 89.85(13) . .
C8 Si1 C6 107.8(3) . .
C8 Si1 C7 108.5(3) . .
C6 Si1 C7 107.4(3) . .
C8 Si1 C1 107.9(3) . .
C6 Si1 C1 114.5(3) . .
C7 Si1 C1 110.6(3) . .
C11 Si2 C10 109.2(3) . .
C11 Si2 C2 108.6(3) . .
C10 Si2 C2 116.2(3) . .
C11 Si2 C9 107.2(3) . .
C10 Si2 C9 109.5(3) . .
C2 Si2 C9 105.6(3) . .
C14 Si3 C12 108.6(3) . .
C14 Si3 C4 107.3(3) . .
C12 Si3 C4 108.6(3) . .
C14 Si3 C13 113.0(3) . .
C12 Si3 C13 107.4(4) . .
C4 Si3 C13 111.7(3) . .
C5 C1 C2 106.4(5) . .
C5 C1 Si1 119.8(4) . .
C2 C1 Si1 132.8(4) . .
C5 C1 Tm1 73.1(3) . .
C2 C1 Tm1 73.2(3) . .
Si1 C1 Tm1 127.5(3) . .
C3 C2 C1 105.9(5) . .
C3 C2 Si2 117.8(5) . .
C1 C2 Si2 132.5(4) . .
C3 C2 Tm1 72.3(3) . .
C1 C2 Tm1 74.7(3) . .
Si2 C2 Tm1 134.5(2) . .
C4 C3 C2 111.9(5) . .
C4 C3 Tm1 75.9(3) . .
C2 C3 Tm1 75.8(3) . .
C4 C3 H3 124.1 . .
C2 C3 H3 124.1 . .
Tm1 C3 H3 115.9 . .
C3 C4 C5 104.4(5) . .
C3 C4 Si3 128.6(5) . .
C5 C4 Si3 125.4(5) . .
C3 C4 Tm1 72.6(3) . .
C5 C4 Tm1 73.8(3) . .
Si3 C4 Tm1 128.8(3) . .
C1 C5 C4 111.4(6) . .
C1 C5 Tm1 75.5(3) . .
C4 C5 Tm1 74.4(3) . .
C1 C5 H5 124.3 . .
C4 C5 H5 124.3 . .
Tm1 C5 H5 117.4 . .
Si1 C6 H6A 109.5 . .
Si1 C6 H6B 109.5 . .
H6A C6 H6B 109.5 . .
Si1 C6 H6C 109.5 . .
H6A C6 H6C 109.5 . .
H6B C6 H6C 109.5 . .
Si1 C7 H7A 109.5 . .
Si1 C7 H7B 109.5 . .
H7A C7 H7B 109.5 . .
Si1 C7 H7C 109.5 . .
H7A C7 H7C 109.5 . .
H7B C7 H7C 109.5 . .
Si1 C8 H8A 109.5 . .
Si1 C8 H8B 109.5 . .
H8A C8 H8B 109.5 . .
Si1 C8 H8C 109.5 . .
H8A C8 H8C 109.5 . .
H8B C8 H8C 109.5 . .
Si2 C9 H9A 109.5 . .
Si2 C9 H9B 109.5 . .
H9A C9 H9B 109.5 . .
Si2 C9 H9C 109.5 . .
H9A C9 H9C 109.5 . .
H9B C9 H9C 109.5 . .
Si2 C10 H10A 109.5 . .
Si2 C10 H10B 109.5 . .
H10A C10 H10B 109.5 . .
Si2 C10 H10C 109.5 . .
H10A C10 H10C 109.5 . .
H10B C10 H10C 109.5 . .
Si2 C11 H11A 109.5 . .
Si2 C11 H11B 109.5 . .
H11A C11 H11B 109.5 . .
Si2 C11 H11C 109.5 . .
H11A C11 H11C 109.5 . .
H11B C11 H11C 109.5 . .
Si3 C12 H12A 109.5 . .
Si3 C12 H12B 109.5 . .
H12A C12 H12B 109.5 . .
Si3 C12 H12C 109.5 . .
H12A C12 H12C 109.5 . .
H12B C12 H12C 109.5 . .
Si3 C13 H13A 109.5 . .
Si3 C13 H13B 109.5 . .
H13A C13 H13B 109.5 . .
Si3 C13 H13C 109.5 . .
H13A C13 H13C 109.5 . .
H13B C13 H13C 109.5 . .
Si3 C14 H14A 109.5 . .
Si3 C14 H14B 109.5 . .
H14A C14 H14B 109.5 . .
Si3 C14 H14C 109.5 . .
H14A C14 H14C 109.5 . .
H14B C14 H14C 109.5 . .
C31 Tm2 C32 32.21(18) . .
C31 Tm2 C33 51.67(19) . .
C32 Tm2 C33 31.75(17) . .
C31 Tm2 C16 126.8(2) . .
C32 Tm2 C16 154.3(2) . .
C33 Tm2 C16 167.03(16) . .
C31 Tm2 C15 137.98(18) . .
C32 Tm2 C15 141.46(17) . .
C33 Tm2 C15 159.09(18) . .
C16 Tm2 C15 32.44(17) . .
C31 Tm2 C17 95.38(19) . .
C32 Tm2 C17 123.10(19) . .
C33 Tm2 C17 145.70(18) . .
C16 Tm2 C17 31.88(18) . .
C15 Tm2 C17 52.55(18) . .
C31 Tm2 C19 108.78(17) . .
C32 Tm2 C19 111.46(17) . .
C33 Tm2 C19 139.88(16) . .
C16 Tm2 C19 52.51(16) . .
C15 Tm2 C19 31.59(16) . .
C17 Tm2 C19 51.37(17) . .
C31 Tm2 C30 31.74(16) . .
C32 Tm2 C30 53.42(17) . .
C33 Tm2 C30 51.83(18) . .
C16 Tm2 C30 118.89(18) . .
C15 Tm2 C30 148.23(19) . .
C17 Tm2 C30 95.74(18) . .
C19 Tm2 C30 132.24(19) . .
C31 Tm2 C29 52.63(17) . .
C32 Tm2 C29 53.26(16) . .
C33 Tm2 C29 31.06(16) . .
C16 Tm2 C29 136.09(17) . .
C15 Tm2 C29 165.27(17) . .
C17 Tm2 C29 124.37(18) . .
C19 Tm2 C29 161.39(18) . .
C30 Tm2 C29 32.12(18) . .
C31 Tm2 C18 85.10(17) . .
C32 Tm2 C18 102.09(17) . .
C33 Tm2 C18 133.28(16) . .
C16 Tm2 C18 53.18(16) . .
C15 Tm2 C18 53.20(17) . .
C17 Tm2 C18 31.25(16) . .
C19 Tm2 C18 31.70(17) . .
C30 Tm2 C18 101.72(18) . .
C29 Tm2 C18 133.60(18) . .
C31 Tm2 I2 132.01(14) . .
C32 Tm2 I2 103.25(15) . .
C33 Tm2 I2 80.60(13) . .
C16 Tm2 I2 100.74(14) . .
C15 Tm2 I2 85.46(14) . .
C17 Tm2 I2 132.52(13) . .
C19 Tm2 I2 104.99(13) . .
C30 Tm2 I2 122.12(14) . .
C29 Tm2 I2 90.11(14) . .
C18 Tm2 I2 136.15(12) . .
C21 Si4 C22 108.1(3) . .
C21 Si4 C20 107.9(3) . .
C22 Si4 C20 109.7(3) . .
C21 Si4 C15 109.6(3) . .
C22 Si4 C15 116.8(3) . .
C20 Si4 C15 104.6(3) . .
C24 Si5 C23 110.2(4) . .
C24 Si5 C25 110.6(4) . .
C23 Si5 C25 106.6(3) . .
C24 Si5 C16 111.1(3) . .
C23 Si5 C16 111.0(3) . .
C25 Si5 C16 107.1(3) . .
C27 Si6 C26 108.6(3) . .
C27 Si6 C28 108.4(3) . .
C26 Si6 C28 109.6(3) . .
C27 Si6 C18 118.1(2) . .
C26 Si6 C18 105.2(3) . .
C28 Si6 C18 106.8(3) . .
C34 Si7 C35 108.3(3) . .
C34 Si7 C36 108.6(3) . .
C35 Si7 C36 106.8(3) . .
C34 Si7 C29 114.4(3) . .
C35 Si7 C29 108.0(3) . .
C36 Si7 C29 110.6(3) . .
C39 Si8 C37 109.1(3) . .
C39 Si8 C38 106.9(3) . .
C37 Si8 C38 110.8(3) . .
C39 Si8 C30 109.3(3) . .
C37 Si8 C30 113.3(3) . .
C38 Si8 C30 107.2(3) . .
C42 Si9 C40 109.3(3) . .
C42 Si9 C41 108.0(3) . .
C40 Si9 C41 109.9(3) . .
C42 Si9 C32 107.8(3) . .
C40 Si9 C32 110.8(3) . .
C41 Si9 C32 111.0(2) . .
C19 C15 C16 106.7(5) . .
C19 C15 Si4 117.1(4) . .
C16 C15 Si4 133.2(4) . .
C19 C15 Tm2 74.4(3) . .
C16 C15 Tm2 73.7(3) . .
Si4 C15 Tm2 132.2(3) . .
C17 C16 C15 106.2(5) . .
C17 C16 Si5 122.0(5) . .
C15 C16 Si5 130.8(4) . .
C17 C16 Tm2 74.2(3) . .
C15 C16 Tm2 73.9(3) . .
Si5 C16 Tm2 126.1(3) . .
C18 C17 C16 111.5(5) . .
C18 C17 Tm2 76.3(3) . .
C16 C17 Tm2 73.9(3) . .
C18 C17 H17 124.3 . .
C16 C17 H17 124.3 . .
Tm2 C17 H17 117.1 . .
C17 C18 C19 104.6(5) . .
C17 C18 Si6 127.5(5) . .
C19 C18 Si6 123.3(4) . .
C17 C18 Tm2 72.4(3) . .
C19 C18 Tm2 72.3(3) . .
Si6 C18 Tm2 138.4(2) . .
C15 C19 C18 111.1(5) . .
C15 C19 Tm2 74.0(3) . .
C18 C19 Tm2 76.0(3) . .
C15 C19 H19 124.5 . .
C18 C19 H19 124.5 . .
Tm2 C19 H19 117.2 . .
Si4 C20 H20A 109.5 . .
Si4 C20 H20B 109.5 . .
H20A C20 H20B 109.5 . .
Si4 C20 H20C 109.5 . .
H20A C20 H20C 109.5 . .
H20B C20 H20C 109.5 . .
Si4 C21 H21A 109.5 . .
Si4 C21 H21B 109.5 . .
H21A C21 H21B 109.5 . .
Si4 C21 H21C 109.5 . .
H21A C21 H21C 109.5 . .
H21B C21 H21C 109.5 . .
Si4 C22 H22A 109.5 . .
Si4 C22 H22B 109.5 . .
H22A C22 H22B 109.5 . .
Si4 C22 H22C 109.5 . .
H22A C22 H22C 109.5 . .
H22B C22 H22C 109.5 . .
Si5 C23 H23A 109.5 . .
Si5 C23 H23B 109.5 . .
H23A C23 H23B 109.5 . .
Si5 C23 H23C 109.5 . .
H23A C23 H23C 109.5 . .
H23B C23 H23C 109.5 . .
Si5 C24 H24A 109.5 . .
Si5 C24 H24B 109.5 . .
H24A C24 H24B 109.5 . .
Si5 C24 H24C 109.5 . .
H24A C24 H24C 109.5 . .
H24B C24 H24C 109.5 . .
Si5 C25 H25A 109.5 . .
Si5 C25 H25B 109.5 . .
H25A C25 H25B 109.5 . .
Si5 C25 H25C 109.5 . .
H25A C25 H25C 109.5 . .
H25B C25 H25C 109.5 . .
Si6 C26 H26A 109.5 . .
Si6 C26 H26B 109.5 . .
H26A C26 H26B 109.5 . .
Si6 C26 H26C 109.5 . .
H26A C26 H26C 109.5 . .
H26B C26 H26C 109.5 . .
Si6 C27 H27A 109.5 . .
Si6 C27 H27B 109.5 . .
H27A C27 H27B 109.5 . .
Si6 C27 H27C 109.5 . .
H27A C27 H27C 109.5 . .
H27B C27 H27C 109.5 . .
Si6 C28 H28A 109.5 . .
Si6 C28 H28B 109.5 . .
H28A C28 H28B 109.5 . .
Si6 C28 H28C 109.5 . .
H28A C28 H28C 109.5 . .
H28B C28 H28C 109.5 . .
C33 C29 C30 105.7(5) . .
C33 C29 Si7 120.5(5) . .
C30 C29 Si7 133.2(4) . .
C33 C29 Tm2 72.7(3) . .
C30 C29 Tm2 72.8(3) . .
Si7 C29 Tm2 126.0(2) . .
C31 C30 C29 107.0(5) . .
C31 C30 Si8 121.8(5) . .
C29 C30 Si8 130.0(4) . .
C31 C30 Tm2 71.9(3) . .
C29 C30 Tm2 75.0(3) . .
Si8 C30 Tm2 128.0(2) . .
C30 C31 C32 110.7(6) . .
C30 C31 Tm2 76.4(3) . .
C32 C31 Tm2 75.1(3) . .
C30 C31 H31 124.6 . .
C32 C31 H31 124.6 . .
Tm2 C31 H31 115.7 . .
C33 C32 C31 104.3(5) . .
C33 C32 Si9 125.2(5) . .
C31 C32 Si9 130.3(5) . .
C33 C32 Tm2 74.6(3) . .
C31 C32 Tm2 72.7(3) . .
Si9 C32 Tm2 120.5(2) . .
C29 C33 C32 112.3(5) . .
C29 C33 Tm2 76.2(3) . .
C32 C33 Tm2 73.6(3) . .
C29 C33 H33 123.8 . .
C32 C33 H33 123.8 . .
Tm2 C33 H33 117.9 . .
Si7 C34 H34A 109.5 . .
Si7 C34 H34B 109.5 . .
H34A C34 H34B 109.5 . .
Si7 C34 H34C 109.5 . .
H34A C34 H34C 109.5 . .
H34B C34 H34C 109.5 . .
Si7 C35 H35A 109.5 . .
Si7 C35 H35B 109.5 . .
H35A C35 H35B 109.5 . .
Si7 C35 H35C 109.5 . .
H35A C35 H35C 109.5 . .
H35B C35 H35C 109.5 . .
Si7 C36 H36A 109.5 . .
Si7 C36 H36B 109.5 . .
H36A C36 H36B 109.5 . .
Si7 C36 H36C 109.5 . .
H36A C36 H36C 109.5 . .
H36B C36 H36C 109.5 . .
Si8 C37 H37A 109.5 . .
Si8 C37 H37B 109.5 . .
H37A C37 H37B 109.5 . .
Si8 C37 H37C 109.5 . .
H37A C37 H37C 109.5 . .
H37B C37 H37C 109.5 . .
Si8 C38 H38A 109.5 . .
Si8 C38 H38B 109.5 . .
H38A C38 H38B 109.5 . .
Si8 C38 H38C 109.5 . .
H38A C38 H38C 109.5 . .
H38B C38 H38C 109.5 . .
Si8 C39 H39A 109.5 . .
Si8 C39 H39B 109.5 . .
H39A C39 H39B 109.5 . .
Si8 C39 H39C 109.5 . .
H39A C39 H39C 109.5 . .
H39B C39 H39C 109.5 . .
Si9 C40 H40A 109.5 . .
Si9 C40 H40B 109.5 . .
H40A C40 H40B 109.5 . .
Si9 C40 H40C 109.5 . .
H40A C40 H40C 109.5 . .
H40B C40 H40C 109.5 . .
Si9 C41 H41A 109.5 . .
Si9 C41 H41B 109.5 . .
H41A C41 H41B 109.5 . .
Si9 C41 H41C 109.5 . .
H41A C41 H41C 109.5 . .
H41B C41 H41C 109.5 . .
Si9 C42 H42A 109.5 . .
Si9 C42 H42B 109.5 . .
H42A C42 H42B 109.5 . .
Si9 C42 H42C 109.5 . .
H42A C42 H42C 109.5 . .
H42B C42 H42C 109.5 . .
C60 Tm3 C59 32.27(18) . .
C60 Tm3 C45 126.2(2) . .
C59 Tm3 C45 97.00(19) . .
C60 Tm3 C61 31.59(17) . .
C59 Tm3 C61 51.69(19) . .
C45 Tm3 C61 145.68(19) . .
C60 Tm3 C44 157.2(2) . .
C59 Tm3 C44 128.6(2) . .
C45 Tm3 C44 31.81(18) . .
C61 Tm3 C44 164.89(17) . .
C60 Tm3 C47 113.22(17) . .
C59 Tm3 C47 108.03(18) . .
C45 Tm3 C47 51.66(18) . .
C61 Tm3 C47 142.46(16) . .
C44 Tm3 C47 52.25(17) . .
C60 Tm3 C43 142.44(17) . .
C59 Tm3 C43 137.59(19) . .
C45 Tm3 C43 52.46(18) . .
C61 Tm3 C43 160.52(19) . .
C44 Tm3 C43 32.13(18) . .
C47 Tm3 C43 31.35(17) . .
C60 Tm3 C46 104.55(18) . .
C59 Tm3 C46 84.95(18) . .
C45 Tm3 C46 31.58(16) . .
C61 Tm3 C46 134.81(18) . .
C44 Tm3 C46 53.31(17) . .
C47 Tm3 C46 32.10(17) . .
C43 Tm3 C46 53.35(18) . .
C60 Tm3 C58 53.78(17) . .
C59 Tm3 C58 32.11(17) . .
C45 Tm3 C58 94.22(19) . .
C61 Tm3 C58 52.11(19) . .
C44 Tm3 C58 118.56(19) . .
C47 Tm3 C58 129.9(2) . .
C43 Tm3 C58 146.7(2) . .
C46 Tm3 C58 99.09(19) . .
C60 Tm3 C57 53.34(17) . .
C59 Tm3 C57 52.68(19) . .
C45 Tm3 C57 121.37(19) . .
C61 Tm3 C57 31.36(17) . .
C44 Tm3 C57 134.06(19) . .
C47 Tm3 C57 160.45(19) . .
C43 Tm3 C57 164.18(18) . .
C46 Tm3 C57 131.07(19) . .
C58 Tm3 C57 32.00(19) . .
C60 Tm3 I3 101.45(15) . .
C59 Tm3 I3 131.42(14) . .
C45 Tm3 I3 131.52(13) . .
C61 Tm3 I3 80.58(15) . .
C44 Tm3 I3 99.74(15) . .
C47 Tm3 I3 105.16(13) . .
C43 Tm3 I3 85.33(14) . .
C46 Tm3 I3 136.59(12) . .
C58 Tm3 I3 124.32(15) . .
C57 Tm3 I3 92.33(15) . .
C50 Si10 C49 108.2(4) . .
C50 Si10 C43 116.7(3) . .
C49 Si10 C43 109.6(3) . .
C50 Si10 C48 110.1(4) . .
C49 Si10 C48 107.3(4) . .
C43 Si10 C48 104.5(3) . .
C51 Si11 C53 107.7(3) . .
C51 Si11 C52 109.8(3) . .
C53 Si11 C52 108.4(4) . .
C51 Si11 C44 108.8(3) . .
C53 Si11 C44 108.3(3) . .
C52 Si11 C44 113.7(3) . .
C56 Si12 C55 109.1(4) . .
C56 Si12 C54 109.7(4) . .
C55 Si12 C54 106.2(3) . .
C56 Si12 C46 107.7(3) . .
C55 Si12 C46 118.5(3) . .
C54 Si12 C46 105.4(3) . .
C63 Si13 C62 108.2(4) . .
C63 Si13 C57 108.4(3) . .
C62 Si13 C57 111.1(3) . .
C63 Si13 C64 107.6(4) . .
C62 Si13 C64 110.8(3) . .
C57 Si13 C64 110.6(3) . .
C66 Si14 C67 107.6(4) . .
C66 Si14 C65 109.1(3) . .
C67 Si14 C65 107.3(4) . .
C66 Si14 C58 107.7(3) . .
C67 Si14 C58 110.5(3) . .
C65 Si14 C58 114.4(3) . .
C68 Si15 C70 110.2(3) . .
C68 Si15 C60 112.1(3) . .
C70 Si15 C60 106.7(3) . .
C68 Si15 C69 109.9(3) . .
C70 Si15 C69 108.4(3) . .
C60 Si15 C69 109.5(2) . .
C47 C43 C44 106.9(5) . .
C47 C43 Si10 116.2(4) . .
C44 C43 Si10 134.3(4) . .
C47 C43 Tm3 74.2(3) . .
C44 C43 Tm3 73.1(3) . .
Si10 C43 Tm3 131.9(3) . .
C45 C44 C43 106.7(5) . .
C45 C44 Si11 122.2(5) . .
C43 C44 Si11 130.0(5) . .
C45 C44 Tm3 73.2(3) . .
C43 C44 Tm3 74.7(3) . .
Si11 C44 Tm3 126.6(3) . .
C46 C45 C44 111.6(5) . .
C46 C45 Tm3 76.1(3) . .
C44 C45 Tm3 75.0(3) . .
C46 C45 H45 124.2 . .
C44 C45 H45 124.2 . .
Tm3 C45 H45 116.3 . .
C45 C46 C47 104.3(5) . .
C45 C46 Si12 129.8(5) . .
C47 C46 Si12 120.3(4) . .
C45 C46 Tm3 72.3(3) . .
C47 C46 Tm3 73.6(3) . .
Si12 C46 Tm3 138.9(2) . .
C43 C47 C46 110.6(5) . .
C43 C47 Tm3 74.5(3) . .
C46 C47 Tm3 74.3(3) . .
C43 C47 H47 124.7 . .
C46 C47 H47 124.7 . .
Tm3 C47 H47 118.2 . .
Si10 C48 H48A 109.5 . .
Si10 C48 H48B 109.5 . .
H48A C48 H48B 109.5 . .
Si10 C48 H48C 109.5 . .
H48A C48 H48C 109.5 . .
H48B C48 H48C 109.5 . .
Si10 C49 H49A 109.5 . .
Si10 C49 H49B 109.5 . .
H49A C49 H49B 109.5 . .
Si10 C49 H49C 109.5 . .
H49A C49 H49C 109.5 . .
H49B C49 H49C 109.5 . .
Si10 C50 H50A 109.5 . .
Si10 C50 H50B 109.5 . .
H50A C50 H50B 109.5 . .
Si10 C50 H50C 109.5 . .
H50A C50 H50C 109.5 . .
H50B C50 H50C 109.5 . .
Si11 C51 H51A 109.5 . .
Si11 C51 H51B 109.5 . .
H51A C51 H51B 109.5 . .
Si11 C51 H51C 109.5 . .
H51A C51 H51C 109.5 . .
H51B C51 H51C 109.5 . .
Si11 C52 H52A 109.5 . .
Si11 C52 H52B 109.5 . .
H52A C52 H52B 109.5 . .
Si11 C52 H52C 109.5 . .
H52A C52 H52C 109.5 . .
H52B C52 H52C 109.5 . .
Si11 C53 H53A 109.5 . .
Si11 C53 H53B 109.5 . .
H53A C53 H53B 109.5 . .
Si11 C53 H53C 109.5 . .
H53A C53 H53C 109.5 . .
H53B C53 H53C 109.5 . .
Si12 C54 H54A 109.5 . .
Si12 C54 H54B 109.5 . .
H54A C54 H54B 109.5 . .
Si12 C54 H54C 109.5 . .
H54A C54 H54C 109.5 . .
H54B C54 H54C 109.5 . .
Si12 C55 H55A 109.5 . .
Si12 C55 H55B 109.5 . .
H55A C55 H55B 109.5 . .
Si12 C55 H55C 109.5 . .
H55A C55 H55C 109.5 . .
H55B C55 H55C 109.5 . .
Si12 C56 H56A 109.5 . .
Si12 C56 H56B 109.5 . .
H56A C56 H56B 109.5 . .
Si12 C56 H56C 109.5 . .
H56A C56 H56C 109.5 . .
H56B C56 H56C 109.5 . .
C61 C57 C58 106.2(5) . .
C61 C57 Si13 121.8(5) . .
C58 C57 Si13 131.8(5) . .
C61 C57 Tm3 72.4(3) . .
C58 C57 Tm3 73.5(3) . .
Si13 C57 Tm3 123.7(3) . .
C59 C58 C57 106.2(5) . .
C59 C58 Si14 120.9(5) . .
C57 C58 Si14 130.9(4) . .
C59 C58 Tm3 71.4(3) . .
C57 C58 Tm3 74.5(3) . .
Si14 C58 Tm3 131.2(3) . .
C60 C59 C58 110.3(6) . .
C60 C59 Tm3 73.7(3) . .
C58 C59 Tm3 76.5(3) . .
C60 C59 H59 124.9 . .
C58 C59 H59 124.9 . .
Tm3 C59 H59 116.7 . .
C61 C60 C59 105.4(5) . .
C61 C60 Si15 124.5(5) . .
C59 C60 Si15 130.1(5) . .
C61 C60 Tm3 75.6(3) . .
C59 C60 Tm3 74.1(3) . .
Si15 C60 Tm3 116.8(2) . .
C60 C61 C57 112.0(6) . .
C60 C61 Tm3 72.8(3) . .
C57 C61 Tm3 76.3(3) . .
C60 C61 H61 124.0 . .
C57 C61 H61 124.0 . .
Tm3 C61 H61 118.4 . .
Si13 C62 H62A 109.5 . .
Si13 C62 H62B 109.5 . .
H62A C62 H62B 109.5 . .
Si13 C62 H62C 109.5 . .
H62A C62 H62C 109.5 . .
H62B C62 H62C 109.5 . .
Si13 C63 H63A 109.5 . .
Si13 C63 H63B 109.5 . .
H63A C63 H63B 109.5 . .
Si13 C63 H63C 109.5 . .
H63A C63 H63C 109.5 . .
H63B C63 H63C 109.5 . .
Si13 C64 H64A 109.5 . .
Si13 C64 H64B 109.5 . .
H64A C64 H64B 109.5 . .
Si13 C64 H64C 109.5 . .
H64A C64 H64C 109.5 . .
H64B C64 H64C 109.5 . .
Si14 C65 H65A 109.5 . .
Si14 C65 H65B 109.5 . .
H65A C65 H65B 109.5 . .
Si14 C65 H65C 109.5 . .
H65A C65 H65C 109.5 . .
H65B C65 H65C 109.5 . .
Si14 C66 H66A 109.5 . .
Si14 C66 H66B 109.5 . .
H66A C66 H66B 109.5 . .
Si14 C66 H66C 109.5 . .
H66A C66 H66C 109.5 . .
H66B C66 H66C 109.5 . .
Si14 C67 H67A 109.5 . .
Si14 C67 H67B 109.5 . .
H67A C67 H67B 109.5 . .
Si14 C67 H67C 109.5 . .
H67A C67 H67C 109.5 . .
H67B C67 H67C 109.5 . .
Si15 C68 H68A 109.5 . .
Si15 C68 H68B 109.5 . .
H68A C68 H68B 109.5 . .
Si15 C68 H68C 109.5 . .
H68A C68 H68C 109.5 . .
H68B C68 H68C 109.5 . .
Si15 C69 H69A 109.5 . .
Si15 C69 H69B 109.5 . .
H69A C69 H69B 109.5 . .
Si15 C69 H69C 109.5 . .
H69A C69 H69C 109.5 . .
H69B C69 H69C 109.5 . .
Si15 C70 H70A 109.5 . .
Si15 C70 H70B 109.5 . .
H70A C70 H70B 109.5 . .
Si15 C70 H70C 109.5 . .
H70A C70 H70C 109.5 . .
H70B C70 H70C 109.5 . .

loop_
_geom_bond_atom_site_label_1
_geom_bond_atom_site_label_2
_geom_bond_distance
_geom_bond_site_symmetry_2
Tm1 C3 2.573(5) 2
Tm1 C3 2.573(5) .
Tm1 C5 2.608(5) 2
Tm1 C5 2.608(5) .
Tm1 C4 2.615(5) 2
Tm1 C4 2.615(5) .
Tm1 C2 2.619(5) 2
Tm1 C2 2.619(5) .
Tm1 C1 2.638(5) 2
Tm1 C1 2.638(5) .
Tm1 I1 2.8697(7) .
Si1 C8 1.862(7) .
Si1 C6 1.863(6) .
Si1 C7 1.868(6) .
Si1 C1 1.888(6) .
Si2 C11 1.850(6) .
Si2 C10 1.856(6) .
Si2 C2 1.876(6) .
Si2 C9 1.877(6) .
Si3 C14 1.854(7) .
Si3 C12 1.855(6) .
Si3 C4 1.863(6) .
Si3 C13 1.864(7) .
C1 C5 1.417(8) .
C1 C2 1.451(8) .
C2 C3 1.428(7) .
C3 C4 1.407(8) .
C3 H3 0.9500 .
C4 C5 1.431(8) .
C5 H5 0.9500 .
C6 H6A 0.9800 .
C6 H6B 0.9800 .
C6 H6C 0.9800 .
C7 H7A 0.9800 .
C7 H7B 0.9800 .
C7 H7C 0.9800 .
C8 H8A 0.9800 .
C8 H8B 0.9800 .
C8 H8C 0.9800 .
C9 H9A 0.9800 .
C9 H9B 0.9800 .
C9 H9C 0.9800 .
C10 H10A 0.9800 .
C10 H10B 0.9800 .
C10 H10C 0.9800 .
C11 H11A 0.9800 .
C11 H11B 0.9800 .
C11 H11C 0.9800 .
C12 H12A 0.9800 .
C12 H12B 0.9800 .
C12 H12C 0.9800 .
C13 H13A 0.9800 .
C13 H13B 0.9800 .
C13 H13C 0.9800 .
C14 H14A 0.9800 .
C14 H14B 0.9800 .
C14 H14C 0.9800 .
Tm2 C31 2.550(5) .
Tm2 C32 2.581(5) .
Tm2 C33 2.594(5) .
Tm2 C16 2.596(5) .
Tm2 C15 2.598(5) .
Tm2 C17 2.600(6) .
Tm2 C19 2.602(5) .
Tm2 C30 2.608(5) .
Tm2 C29 2.637(5) .
Tm2 C18 2.650(6) .
Tm2 I2 2.8877(5) .
Si4 C21 1.855(7) .
Si4 C22 1.863(7) .
Si4 C20 1.879(7) .
Si4 C15 1.883(6) .
Si5 C24 1.848(8) .
Si5 C23 1.870(6) .
Si5 C25 1.872(7) .
Si5 C16 1.879(5) .
Si6 C27 1.866(5) .
Si6 C26 1.866(6) .
Si6 C28 1.872(7) .
Si6 C18 1.883(6) .
Si7 C34 1.844(6) .
Si7 C35 1.846(7) .
Si7 C36 1.872(6) .
Si7 C29 1.886(6) .
Si8 C39 1.852(7) .
Si8 C37 1.857(6) .
Si8 C38 1.874(5) .
Si8 C30 1.878(6) .
Si9 C42 1.855(7) .
Si9 C40 1.868(6) .
Si9 C41 1.873(5) .
Si9 C32 1.878(6) .
C15 C19 1.416(7) .
C15 C16 1.451(8) .
C16 C17 1.427(8) .
C17 C18 1.415(7) .
C17 H17 0.9500 .
C18 C19 1.435(8) .
C19 H19 0.9500 .
C20 H20A 0.9800 .
C20 H20B 0.9800 .
C20 H20C 0.9800 .
C21 H21A 0.9800 .
C21 H21B 0.9800 .
C21 H21C 0.9800 .
C22 H22A 0.9800 .
C22 H22B 0.9800 .
C22 H22C 0.9800 .
C23 H23A 0.9800 .
C23 H23B 0.9800 .
C23 H23C 0.9800 .
C24 H24A 0.9800 .
C24 H24B 0.9800 .
C24 H24C 0.9800 .
C25 H25A 0.9800 .
C25 H25B 0.9800 .
C25 H25C 0.9800 .
C26 H26A 0.9800 .
C26 H26B 0.9800 .
C26 H26C 0.9800 .
C27 H27A 0.9800 .
C27 H27B 0.9800 .
C27 H27C 0.9800 .
C28 H28A 0.9800 .
C28 H28B 0.9800 .
C28 H28C 0.9800 .
C29 C33 1.401(7) .
C29 C30 1.451(8) .
C30 C31 1.412(7) .
C31 C32 1.424(8) .
C31 H31 0.9500 .
C32 C33 1.416(8) .
C33 H33 0.9500 .
C34 H34A 0.9800 .
C34 H34B 0.9800 .
C34 H34C 0.9800 .
C35 H35A 0.9800 .
C35 H35B 0.9800 .
C35 H35C 0.9800 .
C36 H36A 0.9800 .
C36 H36B 0.9800 .
C36 H36C 0.9800 .
C37 H37A 0.9800 .
C37 H37B 0.9800 .
C37 H37C 0.9800 .
C38 H38A 0.9800 .
C38 H38B 0.9800 .
C38 H38C 0.9800 .
C39 H39A 0.9800 .
C39 H39B 0.9800 .
C39 H39C 0.9800 .
C40 H40A 0.9800 .
C40 H40B 0.9800 .
C40 H40C 0.9800 .
C41 H41A 0.9800 .
C41 H41B 0.9800 .
C41 H41C 0.9800 .
C42 H42A 0.9800 .
C42 H42B 0.9800 .
C42 H42C 0.9800 .
Tm3 C60 2.551(5) .
Tm3 C59 2.556(5) .
Tm3 C45 2.572(5) .
Tm3 C61 2.586(5) .
Tm3 C44 2.595(5) .
Tm3 C47 2.612(5) .
Tm3 C43 2.616(5) .
Tm3 C46 2.621(6) .
Tm3 C58 2.623(5) .
Tm3 C57 2.637(5) .
Tm3 I3 2.8977(6) .
Si10 C50 1.867(8) .
Si10 C49 1.881(8) .
Si10 C43 1.882(6) .
Si10 C48 1.895(7) .
Si11 C51 1.861(6) .
Si11 C53 1.868(8) .
Si11 C52 1.869(8) .
Si11 C44 1.885(6) .
Si12 C56 1.843(7) .
Si12 C55 1.853(6) .
Si12 C54 1.863(6) .
Si12 C46 1.884(6) .
Si13 C63 1.859(8) .
Si13 C62 1.864(6) .
Si13 C57 1.866(6) .
Si13 C64 1.872(7) .
Si14 C66 1.863(6) .
Si14 C67 1.865(7) .
Si14 C65 1.871(6) .
Si14 C58 1.882(7) .
Si15 C68 1.846(7) .
Si15 C70 1.857(7) .
Si15 C60 1.875(6) .
Si15 C69 1.875(5) .
C43 C47 1.412(8) .
C43 C44 1.442(8) .
C44 C45 1.416(8) .
C45 C46 1.414(7) .
C45 H45 0.9500 .
C46 C47 1.447(8) .
C47 H47 0.9500 .
C48 H48A 0.9800 .
C48 H48B 0.9800 .
C48 H48C 0.9800 .
C49 H49A 0.9800 .
C49 H49B 0.9800 .
C49 H49C 0.9800 .
C50 H50A 0.9800 .
C50 H50B 0.9800 .
C50 H50C 0.9800 .
C51 H51A 0.9800 .
C51 H51B 0.9800 .
C51 H51C 0.9800 .
C52 H52A 0.9800 .
C52 H52B 0.9800 .
C52 H52C 0.9800 .
C53 H53A 0.9800 .
C53 H53B 0.9800 .
C53 H53C 0.9800 .
C54 H54A 0.9800 .
C54 H54B 0.9800 .
C54 H54C 0.9800 .
C55 H55A 0.9800 .
C55 H55B 0.9800 .
C55 H55C 0.9800 .
C56 H56A 0.9800 .
C56 H56B 0.9800 .
C56 H56C 0.9800 .
C57 C61 1.413(8) .
C57 C58 1.450(9) .
C58 C59 1.434(8) .
C59 C60 1.419(8) .
C59 H59 0.9500 .
C60 C61 1.399(8) .
C61 H61 0.9500 .
C62 H62A 0.9800 .
C62 H62B 0.9800 .
C62 H62C 0.9800 .
C63 H63A 0.9800 .
C63 H63B 0.9800 .
C63 H63C 0.9800 .
C64 H64A 0.9800 .
C64 H64B 0.9800 .
C64 H64C 0.9800 .
C65 H65A 0.9800 .
C65 H65B 0.9800 .
C65 H65C 0.9800 .
C66 H66A 0.9800 .
C66 H66B 0.9800 .
C66 H66C 0.9800 .
C67 H67A 0.9800 .
C67 H67B 0.9800 .
C67 H67C 0.9800 .
C68 H68A 0.9800 .
C68 H68B 0.9800 .
C68 H68C 0.9800 .
C69 H69A 0.9800 .
C69 H69B 0.9800 .
C69 H69C 0.9800 .
C70 H70A 0.9800 .
C70 H70B 0.9800 .
C70 H70C 0.9800 .
